data_7041108
loop_
_publ_author_name
'Bera, Sachinath'
'Maity, Suvendu'
'Weyherm\"uller, Thomas'
'Ghosh, Prasanta'

_publ_section_title
;
 Arylamino radical complexes of ruthenium and osmium: dual radical counter
 in a molecule.
;
_journal_issue 48
_journal_name_full 'Dalton transactions (Cambridge, England : 2003)'
_journal_page_first 19428
_journal_page_last 19440
_journal_paper_doi 10.1039/c6dt03728c
_journal_volume 45
_journal_year 2016
_chemical_formula_sum 'C50 H38 Cl2 N O2 P2 Ru'
_chemical_formula_weight 918.72
_space_group_crystal_system monoclinic
_space_group_IT_number 14
_space_group_name_Hall '-P 2ybc'
_space_group_name_H-M_alt 'P 1 21/c 1'
_symmetry_space_group_name_Hall '-P 2ybc'
_symmetry_space_group_name_H-M 'P 1 21/c 1'
_atom_sites_solution_hydrogens mixed
_audit_creation_method SHELXL-2014/6
_audit_update_record
;
2016-07-02 deposited with the CCDC.
2016-11-06 downloaded from the CCDC.
;
_cell_angle_alpha 90
_cell_angle_beta 98.221(2)
_cell_angle_gamma 90
_cell_formula_units_Z 4
_cell_length_a 9.6319(5)
_cell_length_b 17.1986(9)
_cell_length_c 25.4291(13)
_cell_measurement_reflns_used 9661
_cell_measurement_temperature 296(2)
_cell_measurement_theta_max 27.66
_cell_measurement_theta_min 2.37
_cell_volume 4169.2(4)
_computing_cell_refinement 'Bruker SMART'
_computing_data_collection 'Bruker SMART'
_computing_data_reduction 'Bruker SAINT'
_computing_molecular_graphics 'Bruker SHELXTL'
_computing_publication_material 'Bruker SHELXTL'
_computing_structure_refinement 'SHELXL-2014/6 (Sheldrick, 2014)'
_computing_structure_solution 'Bruker SHELXTL'
_diffrn_ambient_temperature 296(2)
_diffrn_measured_fraction_theta_full 0.999
_diffrn_measured_fraction_theta_max 0.984
_diffrn_measurement_device_type 'CCD area detector'
_diffrn_measurement_method 'phi and omega scans'
_diffrn_radiation_type MoK\a
_diffrn_radiation_wavelength 0.71073
_diffrn_reflns_av_R_equivalents 0.0446
_diffrn_reflns_av_unetI/netI 0.0349
_diffrn_reflns_Laue_measured_fraction_full 0.999
_diffrn_reflns_Laue_measured_fraction_max 0.984
_diffrn_reflns_limit_h_max 12
_diffrn_reflns_limit_h_min -12
_diffrn_reflns_limit_k_max 21
_diffrn_reflns_limit_k_min -22
_diffrn_reflns_limit_l_max 32
_diffrn_reflns_limit_l_min -33
_diffrn_reflns_number 51063
_diffrn_reflns_point_group_measured_fraction_full 0.999
_diffrn_reflns_point_group_measured_fraction_max 0.984
_diffrn_reflns_theta_full 25.242
_diffrn_reflns_theta_max 27.865
_diffrn_reflns_theta_min 2.005
_diffrn_source 'sealed tube'
_exptl_absorpt_coefficient_mu 0.624
_exptl_absorpt_correction_type multi-scan
_exptl_crystal_colour red
_exptl_crystal_density_diffrn 1.464
_exptl_crystal_description Prism
_exptl_crystal_F_000 1876
_exptl_crystal_size_max 0.22
_exptl_crystal_size_mid 0.15
_exptl_crystal_size_min 0.10
_exptl_transmission_factor_max 0.942
_exptl_transmission_factor_min 0.820
_refine_diff_density_max 0.480
_refine_diff_density_min -0.547
_refine_diff_density_rms 0.059
_refine_ls_extinction_method none
_refine_ls_goodness_of_fit_ref 1.010
_refine_ls_hydrogen_treatment mixed
_refine_ls_matrix_type full
_refine_ls_number_parameters 526
_refine_ls_number_reflns 9777
_refine_ls_number_restraints 0
_refine_ls_restrained_S_all 1.010
_refine_ls_R_factor_all 0.0458
_refine_ls_R_factor_gt 0.0310
_refine_ls_shift/su_max 0.002
_refine_ls_shift/su_mean 0.000
_refine_ls_structure_factor_coef Fsqd
_refine_ls_weighting_details 'w=1/[\s^2^(Fo^2^)+(0.0356P)^2^+2.2375P] where P=(Fo^2^+2Fc^2^)/3'
_refine_ls_weighting_scheme calc
_refine_ls_wR_factor_gt 0.0739
_refine_ls_wR_factor_ref 0.0832
_reflns_Friedel_coverage 0.000
_reflns_number_gt 7824
_reflns_number_total 9777
_reflns_threshold_expression 'I > 2\s(I)'
_cod_data_source_file c6dt03728c2.cif
_cod_data_source_block ANQRuP
_cod_depositor_comments 'Adding full bibliography for 7041105--7041108.cif.'
_cod_database_code 7041108
_shelx_space_group_comment
;
The symmetry employed for this shelxl refinement is uniquely defined
by the following loop, which should always be used as a source of
symmetry information in preference to the above space-group names.
They are only intended as comments.
;
_shelxl_version_number 2014/6

loop_
_space_group_symop_operation_xyz
'x, y, z'
'-x, y+1/2, -z+1/2'
'-x, -y, -z'
'x, -y-1/2, z-1/2'

loop_
_atom_site_label
_atom_site_type_symbol
_atom_site_fract_x
_atom_site_fract_y
_atom_site_fract_z
_atom_site_U_iso_or_equiv
_atom_site_adp_type
_atom_site_occupancy
_atom_site_site_symmetry_order
_atom_site_calc_flag
_atom_site_refinement_flags_posn
_atom_site_refinement_flags_adp
C2 C 0.6543(2) 0.80037(12) 0.65281(9) 0.0333(5) Uani 1 1 d . .
C3 C 0.8020(2) 0.80316(15) 0.65128(11) 0.0461(6) Uani 1 1 d . .
H3 H 0.8343 0.8067 0.6186 0.055 Uiso 1 1 calc R U
C4 C 0.8965(3) 0.80070(17) 0.69651(12) 0.0568(7) Uani 1 1 d . .
H4 H 0.9921 0.8032 0.6945 0.068 Uiso 1 1 calc R U
C5 C 0.8507(3) 0.79452(16) 0.74575(11) 0.0528(7) Uani 1 1 d . .
H5 H 0.9161 0.7952 0.7764 0.063 Uiso 1 1 calc R U
C6 C 0.7113(2) 0.78749(14) 0.74993(9) 0.0398(5) Uani 1 1 d . .
C7 C 0.6688(3) 0.77660(15) 0.80338(10) 0.0472(6) Uani 1 1 d . .
C8 C 0.5231(3) 0.75469(14) 0.80654(9) 0.0418(5) Uani 1 1 d . .
C9 C 0.4814(3) 0.73790(17) 0.85527(10) 0.0569(7) Uani 1 1 d . .
H9 H 0.5458 0.7417 0.8861 0.068 Uiso 1 1 calc R U
C10 C 0.3466(3) 0.71581(19) 0.85843(11) 0.0658(8) Uani 1 1 d . .
H10 H 0.3203 0.7043 0.8914 0.079 Uiso 1 1 calc R U
C11 C 0.2484(3) 0.71032(18) 0.81287(11) 0.0593(7) Uani 1 1 d . .
H11 H 0.1567 0.6954 0.8153 0.071 Uiso 1 1 calc R U
C12 C 0.2878(3) 0.72708(15) 0.76415(10) 0.0464(6) Uani 1 1 d . .
H12 H 0.2223 0.7233 0.7336 0.056 Uiso 1 1 calc R U
C13 C 0.4252(2) 0.74968(13) 0.76006(8) 0.0363(5) Uani 1 1 d . .
C14 C 0.4658(2) 0.77077(12) 0.70814(8) 0.0314(4) Uani 1 1 d . .
C15 C 0.6075(2) 0.78848(12) 0.70341(8) 0.0317(4) Uani 1 1 d . .
C31 C 0.2941(2) 1.02313(13) 0.58194(9) 0.0359(5) Uani 1 1 d . .
C32 C 0.1501(3) 1.01965(17) 0.56754(13) 0.0617(8) Uani 1 1 d . .
H32 H 0.1001 0.9779 0.5786 0.074 Uiso 1 1 calc R U
C33 C 0.0798(3) 1.07794(18) 0.53674(14) 0.0693(9) Uani 1 1 d . .
H33 H -0.0172 1.0754 0.5277 0.083 Uiso 1 1 calc R U
C34 C 0.1518(3) 1.13877(15) 0.51972(10) 0.0493(6) Uani 1 1 d . .
H34 H 0.1043 1.1780 0.4994 0.059 Uiso 1 1 calc R U
C35 C 0.2933(3) 1.14193(15) 0.53256(10) 0.0502(6) Uani 1 1 d . .
H35 H 0.3425 1.1832 0.5204 0.060 Uiso 1 1 calc R U
C36 C 0.3654(2) 1.08484(14) 0.56345(10) 0.0450(6) Uani 1 1 d . .
H36 H 0.4624 1.0879 0.5719 0.054 Uiso 1 1 calc R U
C41 C 0.3179(2) 0.97518(14) 0.68898(9) 0.0397(5) Uani 1 1 d . .
C42 C 0.2475(3) 0.92188(15) 0.71570(10) 0.0463(6) Uani 1 1 d . .
H42 H 0.2299 0.8723 0.7017 0.056 Uiso 1 1 calc R U
C43 C 0.2023(3) 0.94196(18) 0.76357(11) 0.0646(8) Uani 1 1 d . .
H43 H 0.1561 0.9054 0.7817 0.078 Uiso 1 1 calc R U
C44 C 0.2256(4) 1.0148(2) 0.78390(13) 0.0749(10) Uani 1 1 d . .
H44 H 0.1955 1.0279 0.8159 0.090 Uiso 1 1 calc R U
C45 C 0.2933(4) 1.06866(19) 0.75728(13) 0.0840(11) Uani 1 1 d . .
H45 H 0.3088 1.1185 0.7711 0.101 Uiso 1 1 calc R U
C46 C 0.3387(4) 1.04906(17) 0.70966(12) 0.0715(9) Uani 1 1 d . .
H46 H 0.3837 1.0861 0.6915 0.086 Uiso 1 1 calc R U
C51 C 0.5656(2) 0.97772(13) 0.63586(9) 0.0349(5) Uani 1 1 d . .
C52 C 0.6343(2) 0.97819(14) 0.59129(9) 0.0420(5) Uani 1 1 d . .
H52 H 0.5843 0.9673 0.5581 0.050 Uiso 1 1 calc R U
C53 C 0.7754(3) 0.99462(17) 0.59577(11) 0.0555(7) Uani 1 1 d . .
H53 H 0.8197 0.9955 0.5656 0.067 Uiso 1 1 calc R U
C54 C 0.8511(3) 1.00973(18) 0.64495(13) 0.0637(8) Uani 1 1 d . .
H54 H 0.9462 1.0213 0.6480 0.076 Uiso 1 1 calc R U
C55 C 0.7858(3) 1.00765(19) 0.68883(12) 0.0640(8) Uani 1 1 d . .
H55 H 0.8373 1.0172 0.7220 0.077 Uiso 1 1 calc R U
C56 C 0.6433(3) 0.99149(15) 0.68503(10) 0.0478(6) Uani 1 1 d . .
H56 H 0.6003 0.9899 0.7155 0.057 Uiso 1 1 calc R U
C61 C 0.3090(3) 0.60799(14) 0.60423(9) 0.0425(5) Uani 1 1 d . .
C62 C 0.3839(3) 0.53966(16) 0.61195(12) 0.0618(7) Uani 1 1 d . .
H62 H 0.4606 0.5313 0.5942 0.074 Uiso 1 1 calc R U
C63 C 0.3451(4) 0.48332(19) 0.64621(13) 0.0768(10) Uani 1 1 d . .
H63 H 0.3970 0.4377 0.6518 0.092 Uiso 1 1 calc R U
C64 C 0.2325(4) 0.4944(2) 0.67135(12) 0.0752(10) Uani 1 1 d . .
H64 H 0.2068 0.4563 0.6940 0.090 Uiso 1 1 calc R U
C65 C 0.1554(4) 0.5621(2) 0.66358(12) 0.0721(9) Uani 1 1 d . .
H65 H 0.0771 0.5694 0.6806 0.087 Uiso 1 1 calc R U
C66 C 0.1954(3) 0.61923(17) 0.63021(11) 0.0559(7) Uani 1 1 d . .
H66 H 0.1448 0.6654 0.6255 0.067 Uiso 1 1 calc R U
C71 C 0.2223(2) 0.66331(14) 0.49934(9) 0.0390(5) Uani 1 1 d . .
C72 C 0.1406(2) 0.72062(15) 0.47283(9) 0.0404(5) Uani 1 1 d . .
H72 H 0.1485 0.7715 0.4852 0.048 Uiso 1 1 calc R U
C73 C 0.0468(3) 0.70325(16) 0.42791(10) 0.0489(6) Uani 1 1 d . .
H73 H -0.0075 0.7425 0.4102 0.059 Uiso 1 1 calc R U
C74 C 0.0338(3) 0.62908(18) 0.40968(11) 0.0642(8) Uani 1 1 d . .
H74 H -0.0286 0.6177 0.3793 0.077 Uiso 1 1 calc R U
C75 C 0.1119(4) 0.57152(19) 0.43579(14) 0.0827(11) Uani 1 1 d . .
H75 H 0.1013 0.5206 0.4236 0.099 Uiso 1 1 calc R U
C76 C 0.2074(3) 0.58838(17) 0.48063(12) 0.0686(9) Uani 1 1 d . .
H76 H 0.2614 0.5488 0.4980 0.082 Uiso 1 1 calc R U
C81 C 0.5184(2) 0.65664(13) 0.53986(9) 0.0376(5) Uani 1 1 d . .
C82 C 0.6322(3) 0.64498(15) 0.57977(10) 0.0475(6) Uani 1 1 d . .
H82 H 0.6178 0.6448 0.6152 0.057 Uiso 1 1 calc R U
C83 C 0.7657(3) 0.63375(17) 0.56735(13) 0.0630(8) Uani 1 1 d . .
H83 H 0.8403 0.6261 0.5944 0.076 Uiso 1 1 calc R U
C84 C 0.7891(3) 0.63379(18) 0.51562(15) 0.0695(9) Uani 1 1 d . .
H84 H 0.8792 0.6263 0.5074 0.083 Uiso 1 1 calc R U
C85 C 0.6789(3) 0.64498(18) 0.47582(13) 0.0660(8) Uani 1 1 d . .
H85 H 0.6946 0.6449 0.4406 0.079 Uiso 1 1 calc R U
C86 C 0.5436(3) 0.65650(16) 0.48768(10) 0.0509(6) Uani 1 1 d . .
H86 H 0.4698 0.6641 0.4603 0.061 Uiso 1 1 calc R U
Cl1 Cl 0.36838(6) 0.86268(4) 0.51039(2) 0.04133(13) Uani 1 1 d . .
Cl2 Cl 0.11095(5) 0.81799(4) 0.59102(2) 0.04221(13) Uani 1 1 d . .
H1 H 0.608(3) 0.8100(14) 0.5789(11) 0.051 Uiso 1 1 d . U
N1 N 0.56678(18) 0.80671(10) 0.60764(7) 0.0321(4) Uani 1 1 d . .
O16 O 0.36562(14) 0.77001(9) 0.66963(5) 0.0323(3) Uani 1 1 d . .
O17 O 0.7541(2) 0.78563(15) 0.84348(8) 0.0766(6) Uani 1 1 d . .
P30 P 0.38118(6) 0.94883(3) 0.62675(2) 0.03167(12) Uani 1 1 d . .
P60 P 0.34873(6) 0.68441(3) 0.55835(2) 0.03150(12) Uani 1 1 d . .
Ru1 Ru 0.36038(2) 0.81415(2) 0.59598(2) 0.02751(6) Uani 1 1 d . .

loop_
_atom_site_aniso_label
_atom_site_aniso_U_11
_atom_site_aniso_U_22
_atom_site_aniso_U_33
_atom_site_aniso_U_23
_atom_site_aniso_U_13
_atom_site_aniso_U_12
C2 0.0273(10) 0.0326(12) 0.0393(12) -0.0030(9) 0.0028(8) 0.0008(8)
C3 0.0298(11) 0.0563(16) 0.0531(15) -0.0033(12) 0.0086(10) -0.0009(10)
C4 0.0271(12) 0.074(2) 0.0674(19) 0.0011(15) -0.0002(11) -0.0003(11)
C5 0.0361(13) 0.0612(17) 0.0553(17) -0.0003(13) -0.0139(11) -0.0016(11)
C6 0.0399(12) 0.0369(13) 0.0393(13) -0.0024(10) -0.0062(9) 0.0011(9)
C7 0.0549(15) 0.0451(15) 0.0365(13) -0.0011(11) -0.0114(10) 0.0016(11)
C8 0.0559(14) 0.0376(13) 0.0292(12) 0.0011(10) -0.0026(9) 0.0054(10)
C9 0.078(2) 0.0620(18) 0.0289(13) 0.0025(12) 0.0006(12) 0.0037(14)
C10 0.086(2) 0.082(2) 0.0323(14) 0.0134(14) 0.0186(14) 0.0074(17)
C11 0.0619(17) 0.075(2) 0.0447(16) 0.0138(14) 0.0198(13) 0.0007(14)
C12 0.0477(14) 0.0566(16) 0.0351(13) 0.0106(11) 0.0071(10) -0.0005(11)
C13 0.0439(12) 0.0359(13) 0.0282(11) 0.0031(9) 0.0022(8) 0.0043(9)
C14 0.0347(11) 0.0282(11) 0.0302(11) -0.0005(8) 0.0009(8) 0.0030(8)
C15 0.0309(10) 0.0292(11) 0.0333(11) -0.0014(9) -0.0010(8) 0.0019(8)
C31 0.0366(11) 0.0350(12) 0.0370(12) 0.0023(9) 0.0087(9) 0.0039(9)
C32 0.0377(13) 0.0535(17) 0.095(2) 0.0276(16) 0.0122(13) 0.0009(11)
C33 0.0383(14) 0.063(2) 0.105(3) 0.0254(18) 0.0026(14) 0.0076(12)
C34 0.0503(15) 0.0428(15) 0.0529(16) 0.0087(12) 0.0013(11) 0.0098(11)
C35 0.0537(15) 0.0441(15) 0.0523(16) 0.0133(12) 0.0061(12) 0.0006(11)
C36 0.0384(12) 0.0457(14) 0.0497(15) 0.0099(11) 0.0024(10) -0.0036(10)
C41 0.0466(13) 0.0377(13) 0.0371(12) -0.0017(10) 0.0136(10) 0.0025(10)
C42 0.0538(14) 0.0421(14) 0.0471(14) -0.0035(11) 0.0210(11) -0.0025(11)
C43 0.080(2) 0.067(2) 0.0558(17) -0.0038(15) 0.0396(15) -0.0075(15)
C44 0.102(3) 0.073(2) 0.0587(19) -0.0167(17) 0.0423(18) -0.0006(18)
C45 0.141(3) 0.0500(19) 0.071(2) -0.0234(16) 0.052(2) -0.0124(19)
C46 0.115(3) 0.0435(17) 0.0656(19) -0.0089(14) 0.0469(18) -0.0123(16)
C51 0.0373(11) 0.0323(12) 0.0354(12) 0.0022(9) 0.0059(9) -0.0024(8)
C52 0.0404(12) 0.0471(14) 0.0392(13) -0.0005(10) 0.0075(10) -0.0074(10)
C53 0.0481(15) 0.0642(18) 0.0573(17) -0.0027(14) 0.0182(12) -0.0119(12)
C54 0.0402(14) 0.074(2) 0.076(2) -0.0045(16) 0.0056(13) -0.0151(13)
C55 0.0547(17) 0.081(2) 0.0517(17) -0.0063(15) -0.0078(13) -0.0177(14)
C56 0.0516(15) 0.0545(16) 0.0370(13) -0.0011(11) 0.0048(10) -0.0086(11)
C61 0.0522(14) 0.0408(14) 0.0323(12) 0.0026(10) -0.0011(10) -0.0118(10)
C62 0.086(2) 0.0417(16) 0.0587(18) 0.0077(13) 0.0127(15) -0.0023(14)
C63 0.116(3) 0.0462(19) 0.066(2) 0.0168(15) 0.006(2) -0.0072(17)
C64 0.116(3) 0.058(2) 0.0479(18) 0.0130(15) -0.0003(18) -0.0377(19)
C65 0.081(2) 0.080(2) 0.0565(19) 0.0115(17) 0.0161(15) -0.0302(18)
C66 0.0592(16) 0.0562(17) 0.0523(16) 0.0079(13) 0.0079(12) -0.0140(13)
C71 0.0403(12) 0.0443(13) 0.0299(12) -0.0033(10) -0.0032(9) -0.0038(9)
C72 0.0405(12) 0.0445(14) 0.0343(12) -0.0005(10) -0.0009(9) -0.0025(10)
C73 0.0451(14) 0.0581(17) 0.0395(14) 0.0022(12) -0.0075(10) 0.0011(11)
C74 0.0668(18) 0.071(2) 0.0462(16) -0.0139(15) -0.0203(13) -0.0018(14)
C75 0.104(3) 0.054(2) 0.076(2) -0.0263(17) -0.0378(19) 0.0059(17)
C76 0.086(2) 0.0455(17) 0.0629(19) -0.0104(14) -0.0295(15) 0.0096(14)
C81 0.0445(13) 0.0294(11) 0.0389(13) -0.0003(9) 0.0066(9) 0.0027(9)
C82 0.0503(14) 0.0450(15) 0.0462(14) -0.0021(11) 0.0036(11) 0.0110(11)
C83 0.0475(15) 0.0552(18) 0.085(2) -0.0002(16) 0.0038(14) 0.0162(12)
C84 0.0588(19) 0.0580(19) 0.098(3) 0.0057(17) 0.0331(18) 0.0154(14)
C85 0.076(2) 0.0612(19) 0.069(2) 0.0060(15) 0.0380(17) 0.0102(15)
C86 0.0645(17) 0.0487(15) 0.0414(14) 0.0043(12) 0.0139(12) 0.0071(12)
Cl1 0.0476(3) 0.0494(3) 0.0271(3) 0.0068(2) 0.0060(2) -0.0068(2)
Cl2 0.0277(2) 0.0596(4) 0.0391(3) 0.0043(3) 0.0040(2) 0.0021(2)
N1 0.0293(9) 0.0357(10) 0.0322(10) -0.0008(8) 0.0072(7) 0.0003(7)
O16 0.0311(7) 0.0402(9) 0.0249(7) 0.0027(6) 0.0015(5) -0.0018(6)
O17 0.0703(14) 0.1099(18) 0.0413(11) -0.0007(11) -0.0205(9) -0.0141(12)
P30 0.0338(3) 0.0327(3) 0.0294(3) 0.0017(2) 0.0077(2) 0.0000(2)
P60 0.0360(3) 0.0326(3) 0.0247(3) 0.0014(2) 0.0001(2) -0.0010(2)
Ru1 0.02583(9) 0.03407(10) 0.02242(9) 0.00157(7) 0.00274(6) 0.00026(6)

loop_
_atom_type_symbol
_atom_type_description
_atom_type_scat_dispersion_real
_atom_type_scat_dispersion_imag
_atom_type_scat_source
C C 0.0033 0.0016 'International Tables Vol C Tables 4.2.6.8 and 6.1.1.4'
H H 0.0000 0.0000 'International Tables Vol C Tables 4.2.6.8 and 6.1.1.4'
N N 0.0061 0.0033 'International Tables Vol C Tables 4.2.6.8 and 6.1.1.4'
O O 0.0106 0.0060 'International Tables Vol C Tables 4.2.6.8 and 6.1.1.4'
P P 0.1023 0.0942 'International Tables Vol C Tables 4.2.6.8 and 6.1.1.4'
Cl Cl 0.1484 0.1585 'International Tables Vol C Tables 4.2.6.8 and 6.1.1.4'
Ru Ru -1.2594 0.8363 'International Tables Vol C Tables 4.2.6.8 and 6.1.1.4'

loop_
_geom_angle_atom_site_label_1
_geom_angle_atom_site_label_2
_geom_angle_atom_site_label_3
_geom_angle
N1 C2 C3 119.0(2)
N1 C2 C15 122.92(18)
C3 C2 C15 118.0(2)
C4 C3 C2 121.6(2)
C3 C4 C5 120.2(2)
C6 C5 C4 121.2(2)
C5 C6 C15 120.7(2)
C5 C6 C7 119.0(2)
C15 C6 C7 120.3(2)
O17 C7 C8 121.3(2)
O17 C7 C6 120.4(2)
C8 C7 C6 118.26(19)
C9 C8 C13 119.6(2)
C9 C8 C7 120.3(2)
C13 C8 C7 120.1(2)
C10 C9 C8 120.6(2)
C9 C10 C11 120.6(2)
C12 C11 C10 119.5(3)
C11 C12 C13 120.7(2)
C12 C13 C8 118.9(2)
C12 C13 C14 120.64(19)
C8 C13 C14 120.5(2)
O16 C14 C15 124.68(19)
O16 C14 C13 114.71(18)
C15 C14 C13 120.60(18)
C14 C15 C6 119.5(2)
C14 C15 C2 122.33(18)
C6 C15 C2 117.92(19)
C36 C31 C32 118.1(2)
C36 C31 P30 122.74(17)
C32 C31 P30 119.10(18)
C31 C32 C33 120.5(2)
C34 C33 C32 120.3(3)
C35 C34 C33 119.7(2)
C34 C35 C36 121.0(2)
C35 C36 C31 120.4(2)
C42 C41 C46 118.7(2)
C42 C41 P30 120.67(18)
C46 C41 P30 120.61(19)
C41 C42 C43 120.2(2)
C44 C43 C42 120.3(3)
C43 C44 C45 120.0(3)
C44 C45 C46 120.0(3)
C41 C46 C45 120.7(3)
C56 C51 C52 118.4(2)
C56 C51 P30 123.50(17)
C52 C51 P30 117.74(17)
C53 C52 C51 120.8(2)
C52 C53 C54 120.1(2)
C55 C54 C53 119.6(3)
C54 C55 C56 121.1(3)
C51 C56 C55 119.9(2)
C66 C61 C62 119.3(2)
C66 C61 P60 117.3(2)
C62 C61 P60 123.3(2)
C61 C62 C63 120.1(3)
C64 C63 C62 120.4(3)
C63 C64 C65 120.3(3)
C64 C65 C66 119.6(3)
C61 C66 C65 120.3(3)
C76 C71 C72 118.5(2)
C76 C71 P60 119.66(19)
C72 C71 P60 121.81(18)
C71 C72 C73 120.7(2)
C74 C73 C72 120.1(2)
C73 C74 C75 120.1(3)
C74 C75 C76 120.3(3)
C71 C76 C75 120.3(3)
C86 C81 C82 118.0(2)
C86 C81 P60 122.24(19)
C82 C81 P60 119.23(18)
C83 C82 C81 120.9(3)
C84 C83 C82 120.5(3)
C83 C84 C85 119.6(3)
C84 C85 C86 120.6(3)
C81 C86 C85 120.4(3)
C2 N1 Ru1 129.57(15)
C14 O16 Ru1 128.82(13)
C51 P30 C41 105.10(10)
C51 P30 C31 103.85(10)
C41 P30 C31 100.69(10)
C51 P30 Ru1 109.39(7)
C41 P30 Ru1 119.26(8)
C31 P30 Ru1 116.89(8)
C81 P60 C71 104.61(11)
C81 P60 C61 104.59(11)
C71 P60 C61 101.82(11)
C81 P60 Ru1 110.46(8)
C71 P60 Ru1 119.63(8)
C61 P60 Ru1 114.24(8)
N1 Ru1 O16 86.86(7)
N1 Ru1 Cl1 89.79(6)
O16 Ru1 Cl1 176.48(4)
N1 Ru1 Cl2 174.03(5)
O16 Ru1 Cl2 87.18(4)
Cl1 Ru1 Cl2 96.17(2)
N1 Ru1 P60 89.33(5)
O16 Ru1 P60 90.79(4)
Cl1 Ru1 P60 88.10(2)
Cl2 Ru1 P60 90.87(2)
N1 Ru1 P30 88.78(5)
O16 Ru1 P30 93.99(4)
Cl1 Ru1 P30 87.01(2)
Cl2 Ru1 P30 91.52(2)
P60 Ru1 P30 174.761(19)

loop_
_geom_bond_atom_site_label_1
_geom_bond_atom_site_label_2
_geom_bond_distance
C2 N1 1.329(3)
C2 C3 1.429(3)
C2 C15 1.438(3)
C3 C4 1.362(4)
C4 C5 1.390(4)
C5 C6 1.368(3)
C6 C15 1.436(3)
C6 C7 1.486(3)
C7 O17 1.224(3)
C7 C8 1.467(4)
C8 C9 1.386(3)
C8 C13 1.405(3)
C9 C10 1.366(4)
C10 C11 1.390(4)
C11 C12 1.377(3)
C12 C13 1.397(3)
C13 C14 1.475(3)
C14 O16 1.272(2)
C14 C15 1.420(3)
C31 C36 1.383(3)
C31 C32 1.384(3)
C31 P30 1.833(2)
C32 C33 1.388(4)
C33 C34 1.360(4)
C34 C35 1.356(4)
C35 C36 1.381(3)
C41 C42 1.376(3)
C41 C46 1.379(4)
C41 P30 1.832(2)
C42 C43 1.393(3)
C43 C44 1.361(4)
C44 C45 1.366(4)
C45 C46 1.387(4)
C51 C56 1.383(3)
C51 C52 1.392(3)
C51 P30 1.827(2)
C52 C53 1.376(3)
C53 C54 1.379(4)
C54 C55 1.357(4)
C55 C56 1.390(4)
C61 C66 1.370(4)
C61 C62 1.378(4)
C61 P60 1.834(2)
C62 C63 1.390(4)
C63 C64 1.349(5)
C64 C65 1.379(5)
C65 C66 1.389(4)
C71 C76 1.374(4)
C71 C72 1.376(3)
C71 P60 1.828(2)
C72 C73 1.384(3)
C73 C74 1.357(4)
C74 C75 1.358(4)
C75 C76 1.389(4)
C81 C86 1.383(3)
C81 C82 1.398(3)
C81 P60 1.827(2)
C82 C83 1.381(4)
C83 C84 1.366(4)
C84 C85 1.371(4)
C85 C86 1.393(4)
Cl1 Ru1 2.3427(5)
Cl2 Ru1 2.3886(5)
N1 Ru1 1.9717(17)
O16 Ru1 2.0148(13)
P30 Ru1 2.4439(6)
P60 Ru1 2.4242(6)

loop_
_geom_torsion_atom_site_label_1
_geom_torsion_atom_site_label_2
_geom_torsion_atom_site_label_3
_geom_torsion_atom_site_label_4
_geom_torsion
N1 C2 C3 C4 176.8(2)
C15 C2 C3 C4 -5.0(4)
C2 C3 C4 C5 0.7(4)
C3 C4 C5 C6 2.8(4)
C4 C5 C6 C15 -1.8(4)
C4 C5 C6 C7 176.6(3)
C5 C6 C7 O17 11.1(4)
C15 C6 C7 O17 -170.6(2)
C5 C6 C7 C8 -168.8(2)
C15 C6 C7 C8 9.6(3)
O17 C7 C8 C9 -4.9(4)
C6 C7 C8 C9 174.9(2)
O17 C7 C8 C13 175.8(3)
C6 C7 C8 C13 -4.3(3)
C13 C8 C9 C10 0.7(4)
C7 C8 C9 C10 -178.6(3)
C8 C9 C10 C11 -0.5(5)
C9 C10 C11 C12 0.2(5)
C10 C11 C12 C13 -0.1(4)
C11 C12 C13 C8 0.3(4)
C11 C12 C13 C14 -177.4(2)
C9 C8 C13 C12 -0.6(4)
C7 C8 C13 C12 178.7(2)
C9 C8 C13 C14 177.2(2)
C7 C8 C13 C14 -3.6(3)
C12 C13 C14 O16 3.2(3)
C8 C13 C14 O16 -174.5(2)
C12 C13 C14 C15 -175.6(2)
C8 C13 C14 C15 6.7(3)
O16 C14 C15 C6 179.9(2)
C13 C14 C15 C6 -1.4(3)
O16 C14 C15 C2 -6.1(3)
C13 C14 C15 C2 172.5(2)
C5 C6 C15 C14 171.7(2)
C7 C6 C15 C14 -6.7(3)
C5 C6 C15 C2 -2.6(3)
C7 C6 C15 C2 179.1(2)
N1 C2 C15 C14 9.8(3)
C3 C2 C15 C14 -168.3(2)
N1 C2 C15 C6 -176.1(2)
C3 C2 C15 C6 5.8(3)
C36 C31 C32 C33 -1.9(4)
P30 C31 C32 C33 175.4(3)
C31 C32 C33 C34 0.9(5)
C32 C33 C34 C35 0.6(5)
C33 C34 C35 C36 -1.1(4)
C34 C35 C36 C31 0.0(4)
C32 C31 C36 C35 1.5(4)
P30 C31 C36 C35 -175.8(2)
C46 C41 C42 C43 -2.0(4)
P30 C41 C42 C43 178.6(2)
C41 C42 C43 C44 1.0(5)
C42 C43 C44 C45 0.2(6)
C43 C44 C45 C46 -0.3(6)
C42 C41 C46 C45 1.9(5)
P30 C41 C46 C45 -178.8(3)
C44 C45 C46 C41 -0.8(6)
C56 C51 C52 C53 -2.2(4)
P30 C51 C52 C53 -175.9(2)
C51 C52 C53 C54 1.0(4)
C52 C53 C54 C55 0.5(5)
C53 C54 C55 C56 -0.8(5)
C52 C51 C56 C55 1.9(4)
P30 C51 C56 C55 175.2(2)
C54 C55 C56 C51 -0.4(5)
C66 C61 C62 C63 -0.7(4)
P60 C61 C62 C63 -178.1(2)
C61 C62 C63 C64 1.2(5)
C62 C63 C64 C65 -0.5(5)
C63 C64 C65 C66 -0.8(5)
C62 C61 C66 C65 -0.6(4)
P60 C61 C66 C65 176.9(2)
C64 C65 C66 C61 1.4(5)
C76 C71 C72 C73 -0.8(4)
P60 C71 C72 C73 179.29(19)
C71 C72 C73 C74 0.4(4)
C72 C73 C74 C75 0.7(5)
C73 C74 C75 C76 -1.3(6)
C72 C71 C76 C75 0.2(5)
P60 C71 C76 C75 -179.9(3)
C74 C75 C76 C71 0.9(6)
C86 C81 C82 C83 0.1(4)
P60 C81 C82 C83 -171.7(2)
C81 C82 C83 C84 0.0(4)
C82 C83 C84 C85 -0.1(5)
C83 C84 C85 C86 0.2(5)
C82 C81 C86 C85 0.0(4)
P60 C81 C86 C85 171.5(2)
C84 C85 C86 C81 -0.1(4)
C3 C2 N1 Ru1 -174.23(16)
C15 C2 N1 Ru1 7.6(3)
C15 C14 O16 Ru1 -14.8(3)
C13 C14 O16 Ru1 166.53(14)
C56 C51 P30 C41 18.5(2)
C52 C51 P30 C41 -168.12(18)
C56 C51 P30 C31 123.8(2)
C52 C51 P30 C31 -62.8(2)
C56 C51 P30 Ru1 -110.7(2)
C52 C51 P30 Ru1 62.70(19)
C42 C41 P30 C51 -129.2(2)
C46 C41 P30 C51 51.5(3)
C42 C41 P30 C31 123.2(2)
C46 C41 P30 C31 -56.2(3)
C42 C41 P30 Ru1 -6.1(2)
C46 C41 P30 Ru1 174.6(2)
C36 C31 P30 C51 -1.3(2)
C32 C31 P30 C51 -178.5(2)
C36 C31 P30 C41 107.3(2)
C32 C31 P30 C41 -69.9(2)
C36 C31 P30 Ru1 -121.86(19)
C32 C31 P30 Ru1 60.9(2)
C86 C81 P60 C71 26.2(2)
C82 C81 P60 C71 -162.5(2)
C86 C81 P60 C61 132.8(2)
C82 C81 P60 C61 -55.8(2)
C86 C81 P60 Ru1 -103.8(2)
C82 C81 P60 Ru1 67.5(2)
C76 C71 P60 C81 61.1(3)
C72 C71 P60 C81 -119.0(2)
C76 C71 P60 C61 -47.6(3)
C72 C71 P60 C61 132.4(2)
C76 C71 P60 Ru1 -174.5(2)
C72 C71 P60 Ru1 5.4(2)
C66 C61 P60 C81 171.52(19)
C62 C61 P60 C81 -11.1(3)
C66 C61 P60 C71 -79.8(2)
C62 C61 P60 C71 97.7(2)
C66 C61 P60 Ru1 50.6(2)
C62 C61 P60 Ru1 -131.9(2)
